data_7247547
loop_
_publ_author_name
'Durka, Krzysztof'
'Zuba, Adam'
'Marek-Urban, Paulina H.'
'Nowicki, Krzysztof'
'Drapa\/la, Jakub'
'Wo\'zniak, Krzysztof'
'Luli\'nski, Sergiusz'

_publ_section_title
;
 Exploring the effect of substitution patterns on the symmetry of
 hydrogen-bonded supramolecular motifs in functionalized
 benzosiloxaboroles
;
_journal_issue 45
_journal_name_full CrystEngComm
_journal_page_first 6329
_journal_page_last 6342
_journal_paper_doi 10.1039/D3CE00880K
_journal_volume 25
_journal_year 2023
_chemical_formula_moiety 'C8 H10 B F O2 Si'
_chemical_formula_sum 'C8 H10 B F O2 Si'
_chemical_formula_weight 196.06
_chemical_name_systematic
;
1,1-dimethyl-6-fluoro-2,1,3-benzoxasilaborol-3(1H)-ol
;
_space_group_crystal_system orthorhombic
_space_group_IT_number 33
_space_group_name_Hall 'P 2c -2n'
_space_group_name_H-M_alt 'P n a 21'
_atom_sites_solution_hydrogens mixed
_audit_creation_method SHELXL-2013
_audit_update_record
;
2023-10-01 deposited with the CCDC.	2023-10-20 downloaded from the CCDC.
;
_cell_angle_alpha 90
_cell_angle_beta 90
_cell_angle_gamma 90
_cell_formula_units_Z 8
_cell_length_a 8.9458(3)
_cell_length_b 10.0166(4)
_cell_length_c 25.8341(9)
_cell_measurement_reflns_used 4932
_cell_measurement_temperature 130(2)
_cell_measurement_theta_max 30.0240
_cell_measurement_theta_min 2.1470
_cell_volume 2314.90(15)
_computing_cell_refinement
;
CrysAlisPro, Agilent Technologies,
Version 1.171.37.33 (release 27-03-2014 CrysAlis171 .NET)
(compiled Mar 27 2014,17:12:48)
;
_computing_data_collection
;
CrysAlisPro, Agilent Technologies,
Version 1.171.37.33 (release 27-03-2014 CrysAlis171 .NET)
(compiled Mar 27 2014,17:12:48)
;
_computing_data_reduction
;
CrysAlisPro, Agilent Technologies,
Version 1.171.37.33 (release 27-03-2014 CrysAlis171 .NET)
(compiled Mar 27 2014,17:12:48)
;
_computing_structure_refinement 'SHELXL-2013 (Sheldrick, 2013)'
_diffrn_ambient_environment air
_diffrn_ambient_temperature 130(2)
_diffrn_detector 'CCD plate'
_diffrn_detector_area_resol_mean 10.4391
_diffrn_detector_type Atlas
_diffrn_measured_fraction_theta_full 1.000
_diffrn_measured_fraction_theta_max 0.954
_diffrn_measurement_device 'four-circle diffractometer'
_diffrn_measurement_device_type 'SuperNova, Dual, Cu at zero, Atlas'
_diffrn_radiation_monochromator mirror
_diffrn_radiation_probe x-ray
_diffrn_radiation_type 'Mo K\a'
_diffrn_radiation_wavelength 0.71073
_diffrn_reflns_av_R_equivalents 0.0634
_diffrn_reflns_av_unetI/netI 0.0691
_diffrn_reflns_Laue_measured_fraction_full 1.000
_diffrn_reflns_Laue_measured_fraction_max 0.954
_diffrn_reflns_number 18498
_diffrn_reflns_point_group_measured_fraction_full 0.950
_diffrn_reflns_point_group_measured_fraction_max 0.847
_diffrn_reflns_theta_full 25.242
_diffrn_reflns_theta_max 32.590
_diffrn_reflns_theta_min 2.181
_diffrn_source 'SuperNova (Mo) X-ray Source'
_exptl_absorpt_coefficient_mu 0.184
_exptl_absorpt_correction_T_max 0.986
_exptl_absorpt_correction_T_min 0.978
_exptl_absorpt_correction_type gaussian
_exptl_absorpt_process_details
;
CrysAlisPro, Agilent Technologies,
Version 1.171.37.33 (release 27-03-2014 CrysAlis171 .NET)
(compiled Mar 27 2014,17:12:48)
Numerical absorption correction based on gaussian integration over
			a multifaceted crystal model
Empirical absorption correction using spherical harmonics,
 implemented in SCALE3 ABSPACK scaling algorithm.
;
_exptl_crystal_colour colourless
_exptl_crystal_density_diffrn 1.125
_exptl_crystal_description block
_exptl_crystal_F_000 816
_exptl_crystal_size_max 0.1709
_exptl_crystal_size_mid 0.0956
_exptl_crystal_size_min 0.0882
_platon_squeeze_details
;
;
_refine_diff_density_max 0.348
_refine_diff_density_min -0.281
_refine_diff_density_rms 0.058
_refine_ls_abs_structure_details
;
 Flack x determined using 1768 quotients [(I+)-(I-)]/[(I+)+(I-)]
 (Parsons and Flack (2004), Acta Cryst. A60, s61).
;
_refine_ls_abs_structure_Flack -0.06(8)
_refine_ls_extinction_method none
_refine_ls_goodness_of_fit_ref 0.998
_refine_ls_hydrogen_treatment mixed
_refine_ls_matrix_type full
_refine_ls_number_parameters 241
_refine_ls_number_reflns 7147
_refine_ls_number_restraints 3
_refine_ls_restrained_S_all 0.998
_refine_ls_R_factor_all 0.0788
_refine_ls_R_factor_gt 0.0521
_refine_ls_shift/su_max 0.000
_refine_ls_shift/su_mean 0.000
_refine_ls_structure_factor_coef Fsqd
_refine_ls_weighting_details 'w=1/[\s^2^(Fo^2^)+(0.0457P)^2^] where P=(Fo^2^+2Fc^2^)/3'
_refine_ls_weighting_scheme calc
_refine_ls_wR_factor_gt 0.1043
_refine_ls_wR_factor_ref 0.1165
_reflns_Friedel_coverage 0.742
_reflns_Friedel_fraction_full 0.899
_reflns_Friedel_fraction_max 0.736
_reflns_number_gt 5225
_reflns_number_total 7147
_reflns_threshold_expression 'I > 2\s(I)'
_cod_data_source_file d3ce00880k2.cif
_cod_data_source_block 6-F
_cod_depositor_comments 'Adding full bibliography for 7247541--7247563.cif.'
_cod_database_code 7247547
_shelx_space_group_comment
;
The symmetry employed for this shelxl refinement is uniquely defined
by the following loop, which should always be used as a source of
symmetry information in preference to the above space-group names.
They are only intended as comments.
;
_shelxl_version_number 2013-4

loop_
_space_group_symop_operation_xyz
'x, y, z'
'-x, -y, z+1/2'
'x+1/2, -y+1/2, z'
'-x+1/2, y+1/2, z+1/2'

loop_
_atom_site_label
_atom_site_type_symbol
_atom_site_fract_x
_atom_site_fract_y
_atom_site_fract_z
_atom_site_U_iso_or_equiv
_atom_site_adp_type
_atom_site_occupancy
_atom_site_site_symmetry_order
_atom_site_calc_flag
_atom_site_refinement_flags_posn
_atom_site_refinement_flags_adp
_atom_site_refinement_flags_occupancy
_atom_site_disorder_assembly
_atom_site_disorder_group
C1 C 1.1058(3) 0.5221(3) 0.44748(13) 0.0239(6) Uani 1 1 d . . . . .
C2 C 1.1397(3) 0.5735(3) 0.39732(12) 0.0242(6) Uani 1 1 d . . . . .
C3 C 1.2893(3) 0.5917(3) 0.38273(13) 0.0282(7) Uani 1 1 d . . . . .
H3 H 1.3127 0.6261 0.3494 0.034 Uiso 1 1 calc R U . . .
C4 C 1.4041(3) 0.5592(4) 0.41725(14) 0.0323(7) Uani 1 1 d . . . . .
H4 H 1.5060 0.5706 0.4079 0.039 Uiso 1 1 calc R U . . .
C5 C 1.3654(3) 0.5105(3) 0.46511(13) 0.0297(7) Uani 1 1 d . . . . .
C6 C 1.2202(3) 0.4905(3) 0.48163(13) 0.0281(7) Uani 1 1 d . . . . .
H6 H 1.1995 0.4564 0.5152 0.034 Uiso 1 1 calc R U . . .
C7 C 0.8243(4) 0.3409(4) 0.45959(15) 0.0392(8) Uani 1 1 d . . . . .
H7A H 0.8634 0.2846 0.4317 0.059 Uiso 1 1 calc R U . . .
H7B H 0.7149 0.3422 0.4580 0.059 Uiso 1 1 calc R U . . .
H7C H 0.8563 0.3047 0.4931 0.059 Uiso 1 1 calc R U . . .
C8 C 0.8200(4) 0.6267(4) 0.50183(14) 0.0380(8) Uani 1 1 d . . . . .
H8A H 0.8599 0.7167 0.4964 0.057 Uiso 1 1 calc R U . . .
H8B H 0.8486 0.5950 0.5363 0.057 Uiso 1 1 calc R U . . .
H8C H 0.7107 0.6288 0.4991 0.057 Uiso 1 1 calc R U . . .
C9 C 0.6568(3) 0.5117(3) 0.15027(12) 0.0231(6) Uani 1 1 d . . . . .
C10 C 0.7461(3) 0.5479(3) 0.19329(12) 0.0234(6) Uani 1 1 d . . . . .
C11 C 0.8844(3) 0.4846(3) 0.20095(13) 0.0262(7) Uani 1 1 d . . . . .
H11 H 0.9443 0.5078 0.2300 0.031 Uiso 1 1 calc R U . . .
C12 C 0.9337(3) 0.3884(3) 0.16630(12) 0.0286(7) Uani 1 1 d . . . . .
H12 H 1.0275 0.3455 0.1710 0.034 Uiso 1 1 calc R U . . .
C13 C 0.8426(3) 0.3564(3) 0.12464(12) 0.0279(7) Uani 1 1 d . . . . .
C14 C 0.7052(3) 0.4144(3) 0.11538(12) 0.0262(6) Uani 1 1 d . . . . .
H14 H 0.6461 0.3892 0.0864 0.031 Uiso 1 1 calc R U . . .
C15 C 0.4700(4) 0.7418(4) 0.09853(13) 0.0360(8) Uani 1 1 d . . . . .
H15A H 0.5642 0.7912 0.0955 0.054 Uiso 1 1 calc R U . . .
H15B H 0.3883 0.8044 0.1056 0.054 Uiso 1 1 calc R U . . .
H15C H 0.4499 0.6943 0.0661 0.054 Uiso 1 1 calc R U . . .
C16 C 0.3085(4) 0.5255(4) 0.16144(15) 0.0387(9) Uani 1 1 d . . . . .
H16A H 0.2241 0.5878 0.1621 0.058 Uiso 1 1 calc R U . . .
H16B H 0.3124 0.4763 0.1942 0.058 Uiso 1 1 calc R U . . .
H16C H 0.2956 0.4624 0.1328 0.058 Uiso 1 1 calc R U . . .
B1 B 0.9919(4) 0.6031(4) 0.36596(14) 0.0235(7) Uani 1 1 d . . . . .
B2 B 0.6671(4) 0.6575(4) 0.22705(14) 0.0257(7) Uani 1 1 d . . . . .
O1 O 0.8635(2) 0.5700(3) 0.39202(9) 0.0289(5) Uani 1 1 d . . . . .
O2 O 0.9802(2) 0.6552(3) 0.31751(8) 0.0288(5) Uani 1 1 d D . . . .
O3 O 0.5317(2) 0.6990(2) 0.20709(8) 0.0271(5) Uani 1 1 d . . . . .
O4 O 0.7140(2) 0.7172(3) 0.27148(8) 0.0303(5) Uani 1 1 d D . . . .
F1 F 1.4790(2) 0.4793(2) 0.49894(9) 0.0445(6) Uani 1 1 d . . . . .
F2 F 0.89339(19) 0.2616(2) 0.09083(8) 0.0370(5) Uani 1 1 d . . . . .
Si1 Si 0.48445(8) 0.61946(10) 0.15250(4) 0.02586(19) Uani 1 1 d . . . . .
Si2 Si 0.89685(9) 0.51272(9) 0.45215(3) 0.02624(19) Uani 1 1 d . . . . .
H4A H 0.789(3) 0.677(3) 0.2827(14) 0.039 Uiso 1 1 d D U . . .
H2A H 1.054(3) 0.699(4) 0.3080(14) 0.039 Uiso 1 1 d D U . . .

loop_
_atom_site_aniso_label
_atom_site_aniso_U_11
_atom_site_aniso_U_22
_atom_site_aniso_U_33
_atom_site_aniso_U_23
_atom_site_aniso_U_13
_atom_site_aniso_U_12
C1 0.0295(13) 0.0185(14) 0.0238(16) -0.0014(12) -0.0004(12) 0.0000(12)
C2 0.0278(14) 0.0221(16) 0.0225(15) -0.0007(12) -0.0030(11) 0.0011(12)
C3 0.0277(15) 0.0312(19) 0.0258(16) 0.0025(14) 0.0002(12) 0.0011(13)
C4 0.0234(14) 0.033(2) 0.0403(19) 0.0017(15) -0.0048(13) 0.0015(13)
C5 0.0293(15) 0.0270(17) 0.0328(19) 0.0036(14) -0.0099(12) 0.0019(13)
C6 0.0327(16) 0.0264(17) 0.0251(16) 0.0017(13) -0.0022(12) 0.0010(14)
C7 0.0441(19) 0.033(2) 0.041(2) 0.0042(16) -0.0015(16) -0.0054(16)
C8 0.0390(18) 0.039(2) 0.0359(19) -0.0064(17) 0.0103(15) -0.0059(16)
C9 0.0186(12) 0.0274(16) 0.0233(14) 0.0016(13) 0.0020(11) -0.0017(11)
C10 0.0202(12) 0.0283(17) 0.0216(14) 0.0012(12) -0.0006(10) -0.0013(12)
C11 0.0217(13) 0.0300(18) 0.0269(16) -0.0002(13) -0.0025(11) -0.0002(12)
C12 0.0223(13) 0.0321(18) 0.0314(18) 0.0016(14) -0.0011(11) 0.0017(13)
C13 0.0278(14) 0.0253(17) 0.0305(17) -0.0050(14) 0.0059(12) -0.0001(13)
C14 0.0215(13) 0.0300(17) 0.0269(16) -0.0034(13) -0.0013(11) -0.0014(13)
C15 0.0444(18) 0.038(2) 0.0255(17) -0.0041(15) -0.0042(14) 0.0108(16)
C16 0.0248(14) 0.044(2) 0.047(2) -0.0117(17) -0.0023(14) 0.0019(15)
B1 0.0261(16) 0.0240(18) 0.0205(16) -0.0008(14) -0.0023(12) -0.0021(14)
B2 0.0220(15) 0.032(2) 0.0230(17) -0.0003(14) 0.0017(12) -0.0032(14)
O1 0.0254(10) 0.0324(14) 0.0287(12) 0.0060(10) -0.0002(9) -0.0009(9)
O2 0.0230(10) 0.0405(14) 0.0229(11) 0.0050(10) -0.0016(8) -0.0034(10)
O3 0.0230(9) 0.0351(13) 0.0233(11) -0.0060(10) -0.0019(8) 0.0042(9)
O4 0.0239(10) 0.0447(15) 0.0224(11) -0.0058(10) -0.0044(8) 0.0061(10)
F1 0.0347(10) 0.0589(16) 0.0400(12) 0.0142(11) -0.0135(9) 0.0029(9)
F2 0.0330(10) 0.0391(13) 0.0389(11) -0.0124(9) 0.0015(8) 0.0067(9)
Si1 0.0215(3) 0.0329(5) 0.0232(4) -0.0036(4) -0.0032(4) 0.0029(3)
Si2 0.0275(4) 0.0272(5) 0.0240(4) 0.0017(4) 0.0018(3) -0.0023(4)

loop_
_atom_type_symbol
_atom_type_description
_atom_type_scat_dispersion_real
_atom_type_scat_dispersion_imag
_atom_type_scat_source
C C 0.0033 0.0016 'International Tables Vol C Tables 4.2.6.8 and 6.1.1.4'
H H 0.0000 0.0000 'International Tables Vol C Tables 4.2.6.8 and 6.1.1.4'
B B 0.0013 0.0007 'International Tables Vol C Tables 4.2.6.8 and 6.1.1.4'
O O 0.0106 0.0060 'International Tables Vol C Tables 4.2.6.8 and 6.1.1.4'
F F 0.0171 0.0103 'International Tables Vol C Tables 4.2.6.8 and 6.1.1.4'
Si Si 0.0817 0.0704 'International Tables Vol C Tables 4.2.6.8 and 6.1.1.4'

loop_
_exptl_crystal_face_index_h
_exptl_crystal_face_index_k
_exptl_crystal_face_index_l
_exptl_crystal_face_perp_dist
_exptl_oxdiff_crystal_face_indexfrac_h
_exptl_oxdiff_crystal_face_indexfrac_k
_exptl_oxdiff_crystal_face_indexfrac_l
_exptl_oxdiff_crystal_face_x
_exptl_oxdiff_crystal_face_y
_exptl_oxdiff_crystal_face_z
13 1 -3 0.0736 12.5408 0.8300 -3.1423 0.1216 0.2531 0.9598
-2 14 8 0.0582 -2.0455 13.5802 8.0536 -0.4243 -0.8913 0.1601
-13 -1 3 0.0809 -12.5470 -0.6184 3.2604 -0.1279 -0.2663 -0.9554
1 -14 -8 0.0290 0.5952 -13.7816 -7.7481 0.4134 0.8685 -0.2735
-1 3 -36 0.0541 -0.9447 3.0491 -35.9112 -0.9128 0.4359 0.0240
2 -3 35 0.0377 1.9449 -3.0450 34.9105 0.9090 -0.3996 0.0516
-3 2 -35 0.0415 -2.9430 2.0402 -34.9153 -0.8854 0.4332 -0.1498

loop_
_geom_angle_atom_site_label_1
_geom_angle_atom_site_label_2
_geom_angle_atom_site_label_3
_geom_angle
_geom_angle_site_symmetry_1
_geom_angle_site_symmetry_3
_geom_angle_publ_flag
C6 C1 C2 120.2(3) . . ?
C6 C1 Si2 133.1(3) . . ?
C2 C1 Si2 106.7(2) . . ?
C3 C2 C1 119.6(3) . . ?
C3 C2 B1 129.6(3) . . ?
C1 C2 B1 110.9(3) . . ?
C4 C3 C2 119.9(3) . . ?
C4 C3 H3 120.0 . . ?
C2 C3 H3 120.0 . . ?
C5 C4 C3 118.1(3) . . ?
C5 C4 H4 120.9 . . ?
C3 C4 H4 120.9 . . ?
C4 C5 F1 117.8(3) . . ?
C4 C5 C6 124.5(3) . . ?
F1 C5 C6 117.7(3) . . ?
C5 C6 C1 117.6(3) . . ?
C5 C6 H6 121.2 . . ?
C1 C6 H6 121.2 . . ?
Si2 C7 H7A 109.5 . . ?
Si2 C7 H7B 109.5 . . ?
H7A C7 H7B 109.5 . . ?
Si2 C7 H7C 109.5 . . ?
H7A C7 H7C 109.5 . . ?
H7B C7 H7C 109.5 . . ?
Si2 C8 H8A 109.5 . . ?
Si2 C8 H8B 109.5 . . ?
H8A C8 H8B 109.5 . . ?
Si2 C8 H8C 109.5 . . ?
H8A C8 H8C 109.5 . . ?
H8B C8 H8C 109.5 . . ?
C14 C9 C10 120.7(3) . . ?
C14 C9 Si1 132.4(2) . . ?
C10 C9 Si1 106.9(2) . . ?
C11 C10 C9 119.5(3) . . ?
C11 C10 B2 129.3(3) . . ?
C9 C10 B2 111.2(2) . . ?
C12 C11 C10 120.2(3) . . ?
C12 C11 H11 119.9 . . ?
C10 C11 H11 119.9 . . ?
C11 C12 C13 118.3(3) . . ?
C11 C12 H12 120.9 . . ?
C13 C12 H12 120.9 . . ?
F2 C13 C14 118.5(3) . . ?
F2 C13 C12 117.4(3) . . ?
C14 C13 C12 124.1(3) . . ?
C13 C14 C9 117.3(3) . . ?
C13 C14 H14 121.4 . . ?
C9 C14 H14 121.4 . . ?
Si1 C15 H15A 109.5 . . ?
Si1 C15 H15B 109.5 . . ?
H15A C15 H15B 109.5 . . ?
Si1 C15 H15C 109.5 . . ?
H15A C15 H15C 109.5 . . ?
H15B C15 H15C 109.5 . . ?
Si1 C16 H16A 109.5 . . ?
Si1 C16 H16B 109.5 . . ?
H16A C16 H16B 109.5 . . ?
Si1 C16 H16C 109.5 . . ?
H16A C16 H16C 109.5 . . ?
H16B C16 H16C 109.5 . . ?
O2 B1 O1 118.7(3) . . ?
O2 B1 C2 127.5(3) . . ?
O1 B1 C2 113.8(3) . . ?
O4 B2 O3 116.9(3) . . ?
O4 B2 C10 129.6(3) . . ?
O3 B2 C10 113.5(3) . . ?
B1 O1 Si2 112.76(19) . . ?
B1 O2 H2A 114(3) . . ?
B2 O3 Si1 113.1(2) . . ?
B2 O4 H4A 109(3) . . ?
O3 Si1 C16 110.61(15) . . ?
O3 Si1 C15 109.58(15) . . ?
C16 Si1 C15 111.71(17) . . ?
O3 Si1 C9 95.28(13) . . ?
C16 Si1 C9 114.14(16) . . ?
C15 Si1 C9 114.30(15) . . ?
O1 Si2 C7 110.55(15) . . ?
O1 Si2 C8 111.36(16) . . ?
C7 Si2 C8 111.83(17) . . ?
O1 Si2 C1 95.75(13) . . ?
C7 Si2 C1 113.76(15) . . ?
C8 Si2 C1 112.58(16) . . ?

loop_
_geom_bond_atom_site_label_1
_geom_bond_atom_site_label_2
_geom_bond_distance
_geom_bond_site_symmetry_2
_geom_bond_publ_flag
C1 C6 1.388(4) . ?
C1 C2 1.427(4) . ?
C1 Si2 1.876(3) . ?
C2 C3 1.403(4) . ?
C2 B1 1.578(4) . ?
C3 C4 1.398(4) . ?
C3 H3 0.9500 . ?
C4 C5 1.374(5) . ?
C4 H4 0.9500 . ?
C5 F1 1.376(3) . ?
C5 C6 1.381(4) . ?
C6 H6 0.9500 . ?
C7 Si2 1.850(4) . ?
C7 H7A 0.9800 . ?
C7 H7B 0.9800 . ?
C7 H7C 0.9800 . ?
C8 Si2 1.850(4) . ?
C8 H8A 0.9800 . ?
C8 H8B 0.9800 . ?
C8 H8C 0.9800 . ?
C9 C14 1.397(4) . ?
C9 C10 1.416(4) . ?
C9 Si1 1.883(3) . ?
C10 C11 1.404(4) . ?
C10 B2 1.570(5) . ?
C11 C12 1.388(5) . ?
C11 H11 0.9500 . ?
C12 C13 1.387(4) . ?
C12 H12 0.9500 . ?
C13 F2 1.367(4) . ?
C13 C14 1.381(4) . ?
C14 H14 0.9500 . ?
C15 Si1 1.861(4) . ?
C15 H15A 0.9800 . ?
C15 H15B 0.9800 . ?
C15 H15C 0.9800 . ?
C16 Si1 1.849(4) . ?
C16 H16A 0.9800 . ?
C16 H16B 0.9800 . ?
C16 H16C 0.9800 . ?
B1 O2 1.360(4) . ?
B1 O1 1.372(4) . ?
B2 O4 1.361(4) . ?
B2 O3 1.381(4) . ?
O1 Si2 1.683(2) . ?
O2 H2A 0.828(13) . ?
O3 Si1 1.674(2) . ?
O4 H4A 0.834(13) . ?

loop_
_geom_hbond_atom_site_label_D
_geom_hbond_atom_site_label_H
_geom_hbond_atom_site_label_A
_geom_hbond_distance_DH
_geom_hbond_distance_HA
_geom_hbond_distance_DA
_geom_hbond_angle_DHA
_geom_hbond_site_symmetry_A
O4 H4A O2 0.834(13) 1.946(19) 2.733(3) 157(4) .
O2 H2A O4 0.828(13) 1.911(16) 2.724(3) 167(4) 3_565
O4 H4A O2 0.834(13) 1.946(19) 2.733(3) 157(4) .
O2 H2A O4 0.828(13) 1.911(16) 2.724(3) 167(4) 3_565

loop_
_platon_squeeze_void_nr
_platon_squeeze_void_average_x
_platon_squeeze_void_average_y
_platon_squeeze_void_average_z
_platon_squeeze_void_volume
_platon_squeeze_void_count_electrons
_platon_squeeze_void_content
1 -0.051 0.250 0.304 216 42 ' '
2 -0.004 -0.250 0.804 216 42 ' '
